data_7115365
loop_
_publ_author_name
'Zhiwei Yang'
'Chengfeng Zhu'
'Zijian Li'
'Yan Liu'
'Guohua Liu'
'Yong Cui'

_publ_section_title
;
 Engineering chiral Fe(salen)-based metal-organic frameworks for
 asymmetric sulfide oxidation
;
_journal_name_full Chem.Commun.
_journal_page_first 8775
_journal_paper_doi 10.1039/C4cc03308F
_journal_volume 50
_journal_year 2014
_chemical_formula_sum 'C97 H97 Fe2 N8 O12 Zn2'
_chemical_formula_weight 1809.27
_chemical_name_systematic
; 
 ? 
;
_space_group_IT_number 5
_symmetry_cell_setting monoclinic
_symmetry_space_group_name_Hall 'C 2y'
_symmetry_space_group_name_H-M 'C 1 2 1'
_atom_sites_solution_hydrogens geom
_atom_sites_solution_primary direct
_atom_sites_solution_secondary difmap
_audit_creation_method SHELXL-97
_cell_angle_alpha 90.00
_cell_angle_beta 100.00(3)
_cell_angle_gamma 90.00
_cell_formula_units_Z 4
_cell_length_a 14.400(3)
_cell_length_b 37.700(8)
_cell_length_c 27.200(5)
_cell_measurement_temperature 293(2)
_cell_volume 14542(5)
_computing_structure_refinement 'SHELXL-97 (Sheldrick, 1997)'
_computing_structure_solution 'SHELXS-97 (Sheldrick, 1990)'
_diffrn_ambient_temperature 293(2)
_diffrn_measured_fraction_theta_full 0.826
_diffrn_measured_fraction_theta_max 0.826
_diffrn_radiation_monochromator graphite
_diffrn_radiation_source 'fine-focus sealed tube'
_diffrn_radiation_type MoK\a
_diffrn_radiation_wavelength 0.71073
_diffrn_reflns_av_R_equivalents 0.0500
_diffrn_reflns_av_sigmaI/netI 0.0928
_diffrn_reflns_limit_h_max 16
_diffrn_reflns_limit_h_min -16
_diffrn_reflns_limit_k_max 43
_diffrn_reflns_limit_k_min -32
_diffrn_reflns_limit_l_max 30
_diffrn_reflns_limit_l_min -30
_diffrn_reflns_number 23666
_diffrn_reflns_theta_full 24.39
_diffrn_reflns_theta_max 24.39
_diffrn_reflns_theta_min 0.76
_exptl_absorpt_coefficient_mu 0.562
_exptl_crystal_density_diffrn 0.826
_exptl_crystal_density_method 'not measured'
_exptl_crystal_F_000 3772
_platon_squeeze_details
;
;
_refine_diff_density_max 0.528
_refine_diff_density_min -0.289
_refine_diff_density_rms 0.062
_refine_ls_abs_structure_details 'Flack H D (1983), Acta Cryst. A39, 876-881'
_refine_ls_abs_structure_Flack 0.22(2)
_refine_ls_extinction_method none
_refine_ls_goodness_of_fit_ref 1.067
_refine_ls_hydrogen_treatment mixed
_refine_ls_matrix_type full
_refine_ls_number_parameters 803
_refine_ls_number_reflns 14901
_refine_ls_number_restraints 234
_refine_ls_restrained_S_all 1.072
_refine_ls_R_factor_all 0.0953
_refine_ls_R_factor_gt 0.0721
_refine_ls_shift/su_max 0.001
_refine_ls_shift/su_mean 0.000
_refine_ls_structure_factor_coef Fsqd
_refine_ls_weighting_details 'calc w=1/[\s^2^(Fo^2^)+(0.0873P)^2^+0.0000P] where P=(Fo^2^+2Fc^2^)/3'
_refine_ls_weighting_scheme calc
_refine_ls_wR_factor_gt 0.1819
_refine_ls_wR_factor_ref 0.1945
_reflns_number_gt 8925
_reflns_number_total 14901
_reflns_threshold_expression >2sigma(I)
_cod_data_source_file c4cc03308f2.cif
_cod_data_source_block a-sr
_cod_original_sg_symbol_H-M C2
_cod_database_code 7115365

loop_
_symmetry_equiv_pos_as_xyz
'x, y, z'
'-x, y, -z'
'x+1/2, y+1/2, z'
'-x+1/2, y+1/2, -z'

loop_
_atom_site_label
_atom_site_type_symbol
_atom_site_fract_x
_atom_site_fract_y
_atom_site_fract_z
_atom_site_U_iso_or_equiv
_atom_site_adp_type
_atom_site_occupancy
_atom_site_symmetry_multiplicity
_atom_site_calc_flag
_atom_site_refinement_flags
Zn1 Zn 0.70006(9) 0.40655(3) 0.24046(4) 0.0784(4) Uani 1 1 d D
Zn2 Zn -0.19687(9) 0.61673(3) 0.25875(4) 0.0782(4) Uani 1 1 d U
Fe1 Fe 0.61249(14) 0.15513(4) -0.01437(5) 0.0933(6) Uani 1 1 d .
Fe2 Fe -0.38485(13) 0.36848(4) 0.48493(5) 0.0898(5) Uani 1 1 d .
O1 O 0.6570(6) 0.1065(2) -0.0049(2) 0.109(3) Uani 1 1 d U
O2 O 0.6960(6) 0.1711(2) 0.0458(3) 0.116(3) Uani 1 1 d U
O3 O 0.5000 0.1611(3) 0.0000 0.091(3) Uani 1 2 d S
O4 O -0.3473(6) 0.41681(17) 0.49180(19) 0.090(2) Uani 1 1 d .
O5 O -0.2966(6) 0.35379(17) 0.5401(3) 0.101(2) Uani 1 1 d .
O6 O -0.5000 0.3704(3) 0.5000 0.104(4) Uani 1 2 d S
O7 O 0.5875(6) 0.4259(2) 0.2569(3) 0.1091(12) Uani 1 1 d .
O8 O 0.5309(5) 0.4291(2) 0.1771(3) 0.1091(12) Uani 1 1 d .
O9 O 0.8043(5) 0.4407(2) 0.3018(2) 0.1091(12) Uani 1 1 d DU
O10 O 0.7641(5) 0.3888(2) 0.3055(2) 0.1091(12) Uani 1 1 d DU
O11 O -0.0278(7) 0.5984(3) 0.3229(3) 0.149(4) Uani 1 1 d .
O12 O -0.0820(5) 0.59714(14) 0.24063(19) 0.0698(15) Uani 1 1 d .
O13 O -0.2819(8) 0.6261(5) 0.1920(4) 0.210(6) Uani 1 1 d U
H13 H -0.3367 0.6215 0.1942 0.315 Uiso 1 1 calc R
N1 N 0.6231(7) 0.2073(2) -0.0431(3) 0.087(3) Uani 1 1 d .
N2 N 0.5946(7) 0.1484(2) -0.0922(3) 0.090(3) Uani 1 1 d .
N5 N -0.3875(6) 0.3754(2) 0.4091(3) 0.075(2) Uani 1 1 d .
N6 N -0.3843(8) 0.3173(2) 0.4611(3) 0.106(3) Uani 1 1 d .
C1 C 0.6225(10) 0.2105(3) -0.0952(3) 0.101(4) Uani 1 1 d .
H1 H 0.6870 0.2072 -0.1014 0.121 Uiso 1 1 calc R
C2 C 0.5670(12) 0.1825(3) -0.1174(4) 0.131(5) Uani 1 1 d U
H2 H 0.5027 0.1874 -0.1120 0.158 Uiso 1 1 calc R
C3 C 0.5630(12) 0.1826(4) -0.1744(3) 0.151(6) Uani 1 1 d U
H3A H 0.6259 0.1789 -0.1817 0.181 Uiso 1 1 calc R
H3B H 0.5234 0.1633 -0.1893 0.181 Uiso 1 1 calc R
C4 C 0.5262(12) 0.2156(3) -0.1954(4) 0.139(5) Uani 1 1 d U
H4A H 0.5356 0.2160 -0.2299 0.167 Uiso 1 1 calc R
H4B H 0.4586 0.2152 -0.1961 0.167 Uiso 1 1 calc R
C5 C 0.5593(14) 0.2477(5) -0.1742(5) 0.174(7) Uani 1 1 d .
H5A H 0.5112 0.2657 -0.1834 0.208 Uiso 1 1 calc R
H5B H 0.6143 0.2548 -0.1880 0.208 Uiso 1 1 calc R
C6 C 0.5863(12) 0.2465(3) -0.1165(4) 0.134(6) Uani 1 1 d .
H6A H 0.6346 0.2642 -0.1060 0.161 Uiso 1 1 calc R
H6B H 0.5314 0.2530 -0.1022 0.161 Uiso 1 1 calc R
C7 C 0.6092(9) 0.1185(3) -0.1143(3) 0.097(3) Uani 1 1 d .
H7 H 0.6004 0.1185 -0.1490 0.116 Uiso 1 1 calc R
C12 C 0.6732(5) 0.04547(15) -0.01737(13) 0.063(2) Uani 1 1 d GDU
C13 C 0.6502(5) 0.07903(13) -0.03691(17) 0.083(3) Uani 1 1 d GU
C8 C 0.6389(6) 0.08463(13) -0.08811(18) 0.103(4) Uani 1 1 d G
C9 C 0.6506(6) 0.05667(16) -0.11978(13) 0.090(2) Uani 1 1 d G
H9 H 0.6430 0.0604 -0.1540 0.108 Uiso 1 1 calc R
C10 C 0.6736(6) 0.02310(14) -0.10024(18) 0.101(4) Uani 1 1 d GDU
C11 C 0.6849(5) 0.01751(12) -0.04904(19) 0.090(2) Uani 1 1 d GDU
H11 H 0.7003 -0.0050 -0.0360 0.108 Uiso 1 1 calc R
C16 C 0.7158(4) -0.06664(10) -0.15153(19) 0.103(2) Uani 1 1 d G
H16 H 0.7033 -0.0902 -0.1447 0.124 Uiso 1 1 calc R
C15 C 0.6909(4) -0.03972(14) -0.12138(17) 0.090(2) Uani 1 1 d GU
H15 H 0.6619 -0.0452 -0.0944 0.108 Uiso 1 1 calc R
C14 C 0.7095(5) -0.00456(12) -0.13162(17) 0.095(3) Uani 1 1 d GDU
C18 C 0.7529(5) 0.00368(10) -0.17201(19) 0.090(2) Uani 1 1 d GU
H18 H 0.7653 0.0272 -0.1789 0.108 Uiso 1 1 calc R
C17 C 0.7777(4) -0.02324(13) -0.20216(16) 0.103(2) Uani 1 1 d G
H17 H 0.8068 -0.0177 -0.2292 0.124 Uiso 1 1 calc R
N3 N 0.7592(4) -0.05840(11) -0.19192(17) 0.074(2) Uani 1 1 d G
C19 C 0.6856(11) 0.0389(3) 0.0389(4) 0.133(4) Uani 1 1 d DU
C20 C 0.6930(11) -0.0012(3) 0.0514(4) 0.152(2) Uani 1 1 d D
H20A H 0.6369 -0.0131 0.0353 0.229 Uiso 1 1 calc R
H20B H 0.6999 -0.0043 0.0869 0.229 Uiso 1 1 calc R
H20C H 0.7468 -0.0111 0.0398 0.229 Uiso 1 1 calc R
C21 C 0.7758(10) 0.0576(3) 0.0651(5) 0.152(2) Uani 1 1 d DU
H21A H 0.8301 0.0446 0.0590 0.229 Uiso 1 1 calc R
H21B H 0.7758 0.0585 0.1003 0.229 Uiso 1 1 calc R
H21C H 0.7778 0.0812 0.0522 0.229 Uiso 1 1 calc R
C22 C 0.6022(10) 0.0535(3) 0.0603(5) 0.152(2) Uani 1 1 d D
H22A H 0.6070 0.0460 0.0944 0.229 Uiso 1 1 calc R
H22B H 0.5444 0.0448 0.0411 0.229 Uiso 1 1 calc R
H22C H 0.6028 0.0790 0.0589 0.229 Uiso 1 1 calc R
C23 C 0.6371(9) 0.2325(3) -0.0138(3) 0.097(3) Uani 1 1 d .
H23 H 0.6274 0.2549 -0.0279 0.116 Uiso 1 1 calc R
C24 C 0.6679(5) 0.23146(19) 0.04171(18) 0.092(3) Uani 1 1 d G
C29 C 0.6628(5) 0.26267(15) 0.0683(3) 0.093(3) Uani 1 1 d GU
H29 H 0.6443 0.2837 0.0515 0.112 Uiso 1 1 calc R
C28 C 0.6853(6) 0.26250(16) 0.1201(2) 0.105(4) Uani 1 1 d GU
C27 C 0.7129(6) 0.2311(2) 0.14532(18) 0.115(4) Uani 1 1 d GU
H27 H 0.7280 0.2310 0.1800 0.138 Uiso 1 1 calc R
C26 C 0.7180(7) 0.19992(16) 0.1187(2) 0.117(4) Uani 1 1 d GDU
C25 C 0.6955(6) 0.20008(16) 0.0669(2) 0.111(4) Uani 1 1 d GU
C33 C 0.7452(5) 0.33382(15) 0.22203(18) 0.094(4) Uani 1 1 d G
H33 H 0.7848 0.3372 0.2525 0.113 Uiso 1 1 calc R
C34 C 0.7482(5) 0.30215(13) 0.1962(2) 0.103(4) Uani 1 1 d G
H34 H 0.7898 0.2843 0.2094 0.124 Uiso 1 1 calc R
C30 C 0.6890(5) 0.29712(13) 0.1506(2) 0.075(3) Uani 1 1 d GU
C31 C 0.6268(5) 0.32375(18) 0.1309(2) 0.116(4) Uani 1 1 d GU
H31 H 0.5872 0.3204 0.1004 0.139 Uiso 1 1 calc R
C32 C 0.6237(4) 0.35542(15) 0.1567(2) 0.098(3) Uani 1 1 d GU
H32 H 0.5821 0.3732 0.1435 0.118 Uiso 1 1 calc R
N4 N 0.6829(4) 0.36045(11) 0.20230(19) 0.072(2) Uani 1 1 d GDU
C35 C 0.7447(10) 0.1649(3) 0.1507(4) 0.133(4) Uani 1 1 d D
C36 C 0.7606(11) 0.1700(3) 0.2079(4) 0.152(2) Uani 1 1 d D
H36A H 0.7043 0.1793 0.2175 0.229 Uiso 1 1 calc R
H36B H 0.8117 0.1862 0.2178 0.229 Uiso 1 1 calc R
H36C H 0.7757 0.1475 0.2240 0.229 Uiso 1 1 calc R
C37 C 0.8346(10) 0.1522(3) 0.1403(4) 0.152(2) Uani 1 1 d D
H37A H 0.8761 0.1719 0.1389 0.229 Uiso 1 1 calc R
H37B H 0.8247 0.1399 0.1089 0.229 Uiso 1 1 calc R
H37C H 0.8623 0.1362 0.1663 0.229 Uiso 1 1 calc R
C38 C 0.6647(10) 0.1377(3) 0.1352(4) 0.152(2) Uani 1 1 d D
H38A H 0.6910 0.1143 0.1356 0.229 Uiso 1 1 calc R
H38B H 0.6323 0.1432 0.1021 0.229 Uiso 1 1 calc R
H38C H 0.6211 0.1388 0.1581 0.229 Uiso 1 1 calc R
C39 C -0.3986(11) 0.3423(3) 0.3783(4) 0.112(4) Uani 1 1 d .
H39 H -0.3337 0.3347 0.3777 0.134 Uiso 1 1 calc R
C40 C -0.4382(8) 0.3132(2) 0.4073(3) 0.090(3) Uani 1 1 d .
H40 H -0.5054 0.3177 0.4068 0.108 Uiso 1 1 calc R
C41 C -0.4263(10) 0.2756(3) 0.3838(4) 0.121(5) Uani 1 1 d .
H41A H -0.4630 0.2578 0.3977 0.146 Uiso 1 1 calc R
H41B H -0.3607 0.2684 0.3893 0.146 Uiso 1 1 calc R
C42 C -0.4651(15) 0.2816(3) 0.3263(4) 0.202(10) Uani 1 1 d .
H42A H -0.4613 0.2588 0.3102 0.242 Uiso 1 1 calc R
H42B H -0.5317 0.2870 0.3235 0.242 Uiso 1 1 calc R
C43 C -0.4296(12) 0.3057(3) 0.2976(4) 0.154(6) Uani 1 1 d .
H43A H -0.4637 0.3049 0.2636 0.185 Uiso 1 1 calc R
H43B H -0.3636 0.3010 0.2973 0.185 Uiso 1 1 calc R
C44 C -0.4426(9) 0.3458(3) 0.3232(3) 0.100(4) Uani 1 1 d .
H44A H -0.4105 0.3639 0.3072 0.120 Uiso 1 1 calc R
H44B H -0.5088 0.3520 0.3196 0.120 Uiso 1 1 calc R
C45 C -0.3689(7) 0.2888(3) 0.4916(4) 0.082(3) Uani 1 1 d U
H45 H -0.3791 0.2662 0.4780 0.099 Uiso 1 1 calc R
C46 C -0.3384(5) 0.29240(19) 0.54249(17) 0.088(3) Uani 1 1 d GU
C51 C -0.3040(6) 0.32328(15) 0.5670(3) 0.096(4) Uani 1 1 d G
C50 C -0.2710(6) 0.32273(18) 0.6182(3) 0.108(4) Uani 1 1 d GDU
C49 C -0.2725(5) 0.2913(2) 0.64479(19) 0.112(4) Uani 1 1 d G
H49 H -0.2505 0.2909 0.6790 0.134 Uiso 1 1 calc R
C48 C -0.3070(6) 0.26044(16) 0.6202(2) 0.088(3) Uani 1 1 d GU
C47 C -0.3399(5) 0.26098(15) 0.5691(2) 0.088(3) Uani 1 1 d GU
H47 H -0.3630 0.2403 0.5527 0.106 Uiso 1 1 calc R
C55 C -0.2449(4) 0.1923(2) 0.7204(2) 0.113(4) Uani 1 1 d GU
H55 H -0.2010 0.1901 0.7497 0.135 Uiso 1 1 calc R
C56 C -0.2488(5) 0.22329(18) 0.6924(3) 0.109(4) Uani 1 1 d GU
H56 H -0.2075 0.2418 0.7030 0.131 Uiso 1 1 calc R
C52 C -0.3144(5) 0.22658(15) 0.6487(3) 0.106(4) Uani 1 1 d G
C53 C -0.3762(5) 0.19889(19) 0.63299(19) 0.081(3) Uani 1 1 d G
H53 H -0.4201 0.2011 0.6037 0.097 Uiso 1 1 calc R
C54 C -0.3723(4) 0.16790(16) 0.6610(2) 0.091(3) Uani 1 1 d G
H54 H -0.4137 0.1494 0.6504 0.109 Uiso 1 1 calc R
N7 N -0.3067(4) 0.16461(16) 0.70468(19) 0.083(2) Uani 1 1 d GU
C57 C -0.2256(9) 0.3567(3) 0.6459(4) 0.146(3) Uani 1 1 d DU
C58 C -0.3011(9) 0.3856(3) 0.6399(4) 0.146(3) Uani 1 1 d D
H58A H -0.3581 0.3762 0.6484 0.219 Uiso 1 1 calc R
H58B H -0.3129 0.3937 0.6059 0.219 Uiso 1 1 calc R
H58C H -0.2796 0.4051 0.6616 0.219 Uiso 1 1 calc R
C59 C -0.1405(8) 0.3690(3) 0.6255(4) 0.146(3) Uani 1 1 d DU
H59A H -0.1457 0.3615 0.5914 0.219 Uiso 1 1 calc R
H59B H -0.0847 0.3589 0.6449 0.219 Uiso 1 1 calc R
H59C H -0.1366 0.3944 0.6272 0.219 Uiso 1 1 calc R
C60 C -0.1969(9) 0.3491(3) 0.7026(4) 0.146(3) Uani 1 1 d D
H60A H -0.1493 0.3310 0.7077 0.219 Uiso 1 1 calc R
H60B H -0.2511 0.3413 0.7157 0.219 Uiso 1 1 calc R
H60C H -0.1726 0.3704 0.7195 0.219 Uiso 1 1 calc R
C61 C -0.3776(8) 0.4036(3) 0.3874(3) 0.092(3) Uani 1 1 d .
H61 H -0.3828 0.4026 0.3528 0.110 Uiso 1 1 calc R
C66 C -0.3225(5) 0.47586(15) 0.48046(14) 0.100(4) Uani 1 1 d GD
C65 C -0.3123(5) 0.50402(12) 0.4488(2) 0.078(3) Uani 1 1 d G
H65 H -0.2966 0.5264 0.4620 0.094 Uiso 1 1 calc R
C64 C -0.3258(5) 0.49869(13) 0.39751(19) 0.063(2) Uani 1 1 d G
C63 C -0.3493(4) 0.46521(16) 0.37783(14) 0.079(3) Uani 1 1 d G
H63 H -0.3583 0.4616 0.3435 0.094 Uiso 1 1 calc R
C62 C -0.3595(5) 0.43705(12) 0.4095(2) 0.065(2) Uani 1 1 d G
C67 C -0.3460(5) 0.44237(13) 0.46077(18) 0.073(3) Uani 1 1 d G
C71 C -0.2452(5) 0.58662(13) 0.3520(2) 0.124(2) Uani 1 1 d GU
H71 H -0.2184 0.6076 0.3659 0.148 Uiso 1 1 calc R
C72 C -0.2726(6) 0.56050(16) 0.38259(16) 0.124(2) Uani 1 1 d GU
H72 H -0.2642 0.5640 0.4169 0.148 Uiso 1 1 calc R
C68 C -0.3127(5) 0.52918(14) 0.36184(19) 0.069(2) Uani 1 1 d GU
C69 C -0.3254(5) 0.52399(14) 0.3105(2) 0.124(2) Uani 1 1 d GU
H69 H -0.3522 0.5030 0.2966 0.148 Uiso 1 1 calc R
C70 C -0.2979(6) 0.55011(16) 0.27994(15) 0.124(2) Uani 1 1 d GU
H70 H -0.3064 0.5466 0.2456 0.148 Uiso 1 1 calc R
N8 N -0.2578(5) 0.58143(14) 0.3007(2) 0.096(3) Uani 1 1 d GU
C73 C -0.3119(7) 0.4839(2) 0.5387(3) 0.077(3) Uani 1 1 d DU
C74 C -0.4019(8) 0.4737(3) 0.5578(3) 0.107(2) Uani 1 1 d DU
H74A H -0.4504 0.4908 0.5464 0.161 Uiso 1 1 calc R
H74B H -0.3896 0.4733 0.5937 0.161 Uiso 1 1 calc R
H74C H -0.4221 0.4506 0.5455 0.161 Uiso 1 1 calc R
C75 C -0.2252(8) 0.4635(3) 0.5645(3) 0.107(2) Uani 1 1 d DU
H75A H -0.2256 0.4625 0.5997 0.161 Uiso 1 1 calc R
H75B H -0.1691 0.4754 0.5587 0.161 Uiso 1 1 calc R
H75C H -0.2266 0.4399 0.5513 0.161 Uiso 1 1 calc R
C76 C -0.2962(9) 0.5238(3) 0.5499(3) 0.107(2) Uani 1 1 d DU
H76A H -0.2860 0.5276 0.5853 0.161 Uiso 1 1 calc R
H76B H -0.3508 0.5369 0.5345 0.161 Uiso 1 1 calc R
H76C H -0.2421 0.5318 0.5368 0.161 Uiso 1 1 calc R
C77 C 0.5270(8) 0.4357(3) 0.2202(4) 0.0838(14) Uani 1 1 d U
C83 C 0.4176(5) 0.45817(18) 0.2744(2) 0.088(3) Uani 1 1 d G
H83 H 0.4494 0.4436 0.2994 0.106 Uiso 1 1 calc R
C82 C 0.3435(5) 0.4793(2) 0.2839(2) 0.119(5) Uani 1 1 d G
H82 H 0.3257 0.4788 0.3151 0.143 Uiso 1 1 calc R
C81 C 0.2959(5) 0.5010(2) 0.2465(3) 0.089(2) Uani 1 1 d GU
C80 C 0.3224(6) 0.5017(2) 0.1998(2) 0.153(6) Uani 1 1 d GU
H80 H 0.2906 0.5162 0.1748 0.184 Uiso 1 1 calc R
C79 C 0.3965(6) 0.4806(2) 0.19035(18) 0.154(5) Uani 1 1 d GU
H79 H 0.4143 0.4810 0.1591 0.185 Uiso 1 1 calc R
C78 C 0.4441(5) 0.4588(2) 0.2277(2) 0.089(2) Uani 1 1 d GU
C87 C 0.0630(5) 0.5663(2) 0.2686(3) 0.085(3) Uani 1 1 d G
C86 C 0.0800(5) 0.55929(19) 0.2208(2) 0.106(4) Uani 1 1 d G
H86 H 0.0401 0.5685 0.1932 0.127 Uiso 1 1 calc R
C85 C 0.1567(5) 0.5385(2) 0.21424(18) 0.101(4) Uani 1 1 d G
H85 H 0.1680 0.5338 0.1823 0.121 Uiso 1 1 calc R
C84 C 0.2164(5) 0.5248(2) 0.2555(2) 0.115(4) Uani 1 1 d GU
C89 C 0.1994(6) 0.5319(3) 0.3033(2) 0.162(6) Uani 1 1 d GU
H89 H 0.2394 0.5227 0.3310 0.194 Uiso 1 1 calc R
C88 C 0.1228(6) 0.5526(3) 0.30987(19) 0.186(7) Uani 1 1 d GU
H88 H 0.1114 0.5573 0.3419 0.223 Uiso 1 1 calc R
C90 C -0.0211(8) 0.5889(3) 0.2781(4) 0.0838(14) Uani 1 1 d .
C91 C 0.8153(7) 0.4117(3) 0.3224(3) 0.087(3) Uani 1 1 d DU
C92 C 0.8645(4) 0.40825(16) 0.37718(16) 0.1033(13) Uani 1 1 d GDU
C93 C 0.9197(4) 0.43718(14) 0.39545(19) 0.1033(13) Uani 1 1 d G
H93 H 0.9209 0.4573 0.3757 0.124 Uiso 1 1 calc R
C94 C 0.9732(4) 0.43607(14) 0.4432(2) 0.1033(13) Uani 1 1 d G
H94 H 1.0101 0.4554 0.4554 0.124 Uiso 1 1 calc R
C95 C 0.9714(4) 0.40603(16) 0.47262(16) 0.1033(13) Uani 1 1 d G
C96 C 0.9162(4) 0.37710(14) 0.45435(19) 0.1033(13) Uani 1 1 d G
H96 H 0.9150 0.3570 0.4741 0.124 Uiso 1 1 calc R
C97 C 0.8627(4) 0.37821(14) 0.4066(2) 0.1033(13) Uani 1 1 d G
H97 H 0.8257 0.3589 0.3944 0.124 Uiso 1 1 calc R

loop_
_atom_site_aniso_label
_atom_site_aniso_U_11
_atom_site_aniso_U_22
_atom_site_aniso_U_33
_atom_site_aniso_U_23
_atom_site_aniso_U_13
_atom_site_aniso_U_12
Zn1 0.1198(10) 0.0623(9) 0.0552(7) 0.0065(6) 0.0208(6) 0.0075(7)
Zn2 0.1166(10) 0.0546(8) 0.0627(7) 0.0056(6) 0.0139(6) -0.0024(7)
Fe1 0.1774(18) 0.0492(10) 0.0546(9) 0.0017(7) 0.0233(10) 0.0149(10)
Fe2 0.1522(15) 0.0632(12) 0.0572(9) 0.0036(7) 0.0273(10) -0.0126(10)
O1 0.202(8) 0.072(6) 0.055(4) 0.010(4) 0.031(5) 0.052(5)
O2 0.173(7) 0.066(5) 0.086(5) -0.009(4) -0.038(5) 0.042(5)
O3 0.161(9) 0.057(6) 0.056(5) 0.000 0.020(6) 0.000
O4 0.195(7) 0.042(4) 0.033(3) 0.004(3) 0.018(4) -0.020(4)
O5 0.171(7) 0.044(4) 0.095(5) 0.023(4) 0.047(5) -0.016(4)
O6 0.209(11) 0.057(6) 0.054(5) 0.000 0.047(6) 0.000
O7 0.118(3) 0.130(3) 0.069(2) -0.019(2) -0.0113(19) 0.019(3)
O8 0.118(3) 0.130(3) 0.069(2) -0.019(2) -0.0113(19) 0.019(3)
O9 0.118(3) 0.130(3) 0.069(2) -0.019(2) -0.0113(19) 0.019(3)
O10 0.118(3) 0.130(3) 0.069(2) -0.019(2) -0.0113(19) 0.019(3)
O11 0.195(8) 0.187(9) 0.058(4) -0.042(4) 0.005(4) 0.086(7)
O12 0.119(4) 0.051(3) 0.039(3) 0.021(2) 0.013(3) -0.003(3)
O13 0.190(10) 0.314(17) 0.116(7) 0.039(9) -0.001(6) 0.048(13)
N1 0.160(8) 0.047(5) 0.054(5) 0.002(4) 0.017(5) -0.013(5)
N2 0.162(8) 0.057(6) 0.049(5) 0.014(4) 0.012(5) 0.028(5)
N5 0.132(6) 0.047(5) 0.050(5) 0.005(4) 0.028(4) 0.000(5)
N6 0.217(11) 0.056(6) 0.059(6) 0.000(4) 0.062(6) -0.005(6)
C1 0.188(12) 0.075(7) 0.046(5) 0.023(5) 0.038(6) 0.024(8)
C2 0.246(15) 0.076(9) 0.061(7) 0.024(6) -0.004(8) 0.011(9)
C3 0.320(17) 0.104(10) 0.029(6) 0.020(6) 0.031(8) 0.047(10)
C4 0.313(17) 0.061(7) 0.048(6) 0.018(5) 0.044(8) 0.040(9)
C5 0.31(2) 0.127(14) 0.083(10) 0.063(9) 0.040(11) 0.012(14)
C6 0.271(17) 0.063(8) 0.087(9) 0.011(6) 0.081(10) 0.037(10)
C7 0.174(8) 0.077(6) 0.040(4) -0.001(4) 0.023(4) 0.028(6)
C12 0.111(7) 0.060(5) 0.020(4) 0.005(4) 0.017(4) 0.001(5)
C13 0.152(9) 0.073(6) 0.029(5) 0.006(4) 0.031(5) 0.035(6)
C8 0.238(14) 0.036(6) 0.047(6) -0.001(5) 0.058(7) 0.014(7)
C9 0.175(8) 0.067(5) 0.032(4) 0.004(3) 0.029(4) 0.021(5)
C10 0.184(11) 0.054(6) 0.072(7) 0.008(5) 0.037(7) 0.033(7)
C11 0.175(8) 0.067(5) 0.032(4) 0.004(3) 0.029(4) 0.021(5)
C16 0.184(7) 0.086(5) 0.041(3) 0.006(3) 0.024(4) 0.042(5)
C15 0.173(6) 0.048(3) 0.054(3) 0.002(3) 0.037(4) 0.010(4)
C14 0.198(10) 0.061(6) 0.030(4) -0.013(4) 0.028(5) -0.015(6)
C18 0.173(6) 0.048(3) 0.054(3) 0.002(3) 0.037(4) 0.010(4)
C17 0.184(7) 0.086(5) 0.041(3) 0.006(3) 0.024(4) 0.042(5)
N3 0.128(6) 0.042(5) 0.057(4) 0.004(3) 0.029(4) 0.002(4)
C19 0.255(12) 0.058(5) 0.076(5) -0.003(4) -0.001(6) 0.034(7)
C20 0.253(7) 0.072(3) 0.118(4) 0.010(3) -0.007(4) 0.030(4)
C21 0.253(7) 0.072(3) 0.118(4) 0.010(3) -0.007(4) 0.030(4)
C22 0.253(7) 0.072(3) 0.118(4) 0.010(3) -0.007(4) 0.030(4)
C23 0.174(8) 0.077(6) 0.040(4) -0.001(4) 0.023(4) 0.028(6)
C24 0.101(8) 0.041(6) 0.126(9) -0.004(7) -0.002(7) -0.001(6)
C29 0.115(8) 0.071(8) 0.091(6) -0.036(6) 0.009(6) -0.003(7)
C28 0.140(9) 0.060(7) 0.099(7) -0.005(7) -0.022(7) 0.009(7)
C27 0.204(12) 0.055(7) 0.076(7) -0.014(6) -0.007(8) 0.017(8)
C26 0.207(13) 0.054(7) 0.074(6) -0.011(5) -0.016(7) 0.018(8)
C25 0.168(11) 0.070(8) 0.073(6) -0.024(6) -0.040(7) -0.009(8)
C33 0.144(9) 0.045(6) 0.070(6) -0.015(5) -0.047(6) 0.033(6)
C34 0.198(13) 0.052(7) 0.046(6) -0.005(5) -0.014(7) 0.021(7)
C30 0.081(7) 0.032(5) 0.101(8) -0.022(5) -0.014(5) -0.003(5)
C31 0.180(12) 0.049(7) 0.093(8) -0.035(6) -0.048(8) -0.007(7)
C32 0.146(9) 0.063(8) 0.098(8) 0.004(6) 0.056(7) 0.006(7)
N4 0.126(6) 0.034(4) 0.054(4) 0.025(3) 0.009(4) -0.004(4)
C35 0.255(12) 0.058(5) 0.076(5) -0.003(4) -0.001(6) 0.034(7)
C36 0.253(7) 0.072(3) 0.118(4) 0.010(3) -0.007(4) 0.030(4)
C37 0.253(7) 0.072(3) 0.118(4) 0.010(3) -0.007(4) 0.030(4)
C38 0.253(7) 0.072(3) 0.118(4) 0.010(3) -0.007(4) 0.030(4)
C39 0.250(13) 0.041(6) 0.054(6) 0.001(4) 0.055(7) -0.031(7)
C40 0.159(9) 0.045(5) 0.078(6) -0.004(4) 0.051(6) -0.023(6)
C41 0.212(13) 0.054(7) 0.106(9) -0.050(7) 0.049(9) -0.015(8)
C42 0.49(3) 0.054(8) 0.053(7) -0.008(6) 0.023(11) -0.044(12)
C43 0.320(18) 0.082(9) 0.080(7) -0.035(6) 0.089(10) -0.078(10)
C44 0.194(11) 0.042(6) 0.065(7) -0.013(5) 0.030(7) -0.019(6)
C45 0.129(8) 0.036(5) 0.081(6) 0.005(5) 0.017(5) 0.013(5)
C46 0.159(10) 0.050(7) 0.060(6) 0.005(5) 0.033(6) -0.003(7)
C51 0.133(9) 0.092(9) 0.073(7) -0.013(6) 0.048(7) -0.041(7)
C50 0.133(9) 0.077(8) 0.099(9) 0.024(7) -0.021(7) -0.039(7)
C49 0.150(11) 0.079(9) 0.093(8) -0.005(7) -0.017(7) -0.020(8)
C48 0.112(8) 0.054(7) 0.097(8) 0.032(6) 0.013(6) 0.003(6)
C47 0.160(10) 0.052(7) 0.053(6) -0.017(5) 0.017(6) -0.001(6)
C55 0.186(12) 0.071(8) 0.084(8) -0.012(6) 0.034(8) -0.009(7)
C56 0.091(8) 0.088(9) 0.141(11) 0.030(7) -0.001(7) -0.018(7)
C52 0.159(12) 0.097(10) 0.061(7) -0.013(7) 0.018(7) -0.017(9)
C53 0.072(6) 0.079(8) 0.084(7) -0.014(6) -0.011(5) -0.016(6)
C54 0.125(8) 0.054(7) 0.073(6) 0.014(5) -0.045(6) -0.014(6)
N7 0.088(6) 0.110(7) 0.047(4) 0.028(4) -0.006(4) 0.009(5)
C57 0.225(8) 0.093(5) 0.101(4) 0.015(4) -0.025(4) -0.064(5)
C58 0.225(8) 0.093(5) 0.101(4) 0.015(4) -0.025(4) -0.064(5)
C59 0.225(8) 0.093(5) 0.101(4) 0.015(4) -0.025(4) -0.064(5)
C60 0.225(8) 0.093(5) 0.101(4) 0.015(4) -0.025(4) -0.064(5)
C61 0.185(11) 0.045(6) 0.051(5) -0.002(5) 0.041(6) -0.022(6)
C66 0.171(12) 0.055(7) 0.072(7) -0.003(6) 0.015(7) -0.026(7)
C65 0.125(7) 0.041(5) 0.062(6) -0.010(4) 0.000(5) -0.012(5)
C64 0.100(7) 0.051(6) 0.038(5) 0.011(4) 0.017(4) -0.002(5)
C63 0.136(8) 0.042(5) 0.067(6) 0.006(4) 0.043(6) 0.010(5)
C62 0.098(7) 0.059(6) 0.035(5) -0.010(4) 0.005(4) -0.022(5)
C67 0.116(8) 0.032(5) 0.065(7) 0.001(5) 0.001(5) -0.003(5)
C71 0.219(6) 0.073(3) 0.080(3) 0.001(3) 0.029(4) -0.053(4)
C72 0.219(6) 0.073(3) 0.080(3) 0.001(3) 0.029(4) -0.053(4)
C68 0.107(6) 0.042(5) 0.058(5) -0.006(4) 0.013(4) -0.021(4)
C69 0.219(6) 0.073(3) 0.080(3) 0.001(3) 0.029(4) -0.053(4)
C70 0.219(6) 0.073(3) 0.080(3) 0.001(3) 0.029(4) -0.053(4)
N8 0.151(7) 0.059(6) 0.088(5) 0.014(4) 0.051(5) 0.002(5)
C73 0.146(8) 0.055(5) 0.038(5) -0.009(4) 0.036(5) -0.022(5)
C74 0.192(6) 0.100(5) 0.031(3) -0.009(3) 0.020(3) -0.021(4)
C75 0.192(6) 0.100(5) 0.031(3) -0.009(3) 0.020(3) -0.021(4)
C76 0.192(6) 0.100(5) 0.031(3) -0.009(3) 0.020(3) -0.021(4)
C77 0.109(4) 0.078(3) 0.065(3) 0.000(2) 0.017(3) 0.008(3)
C83 0.091(7) 0.120(9) 0.051(5) 0.024(5) 0.010(5) 0.045(6)
C82 0.218(13) 0.092(8) 0.062(7) 0.022(5) 0.067(8) 0.065(9)
C81 0.120(5) 0.102(6) 0.038(4) -0.018(3) -0.002(4) 0.042(5)
C80 0.185(11) 0.193(13) 0.069(7) -0.005(7) -0.015(7) 0.126(10)
C79 0.221(13) 0.177(12) 0.064(7) 0.009(6) 0.026(7) 0.125(10)
C78 0.120(5) 0.102(6) 0.038(4) -0.018(3) -0.002(4) 0.042(5)
C87 0.099(7) 0.064(6) 0.089(7) 0.017(5) 0.003(5) 0.011(5)
C86 0.193(12) 0.069(7) 0.069(7) 0.029(5) 0.060(7) 0.034(7)
C85 0.087(7) 0.140(10) 0.068(7) 0.039(6) -0.011(5) 0.038(7)
C84 0.125(8) 0.159(11) 0.064(5) 0.053(6) 0.020(6) 0.077(8)
C89 0.198(12) 0.237(14) 0.045(6) 0.022(7) 0.008(7) 0.127(11)
C88 0.191(13) 0.299(19) 0.069(8) 0.052(9) 0.027(8) 0.167(13)
C90 0.109(4) 0.078(3) 0.065(3) 0.000(2) 0.017(3) 0.008(3)
C91 0.099(7) 0.072(6) 0.081(5) -0.044(5) -0.007(5) 0.009(5)
C92 0.105(3) 0.095(3) 0.088(3) -0.015(2) -0.046(2) -0.001(2)
C93 0.105(3) 0.095(3) 0.088(3) -0.015(2) -0.046(2) -0.001(2)
C94 0.105(3) 0.095(3) 0.088(3) -0.015(2) -0.046(2) -0.001(2)
C95 0.105(3) 0.095(3) 0.088(3) -0.015(2) -0.046(2) -0.001(2)
C96 0.105(3) 0.095(3) 0.088(3) -0.015(2) -0.046(2) -0.001(2)
C97 0.105(3) 0.095(3) 0.088(3) -0.015(2) -0.046(2) -0.001(2)

loop_
_atom_type_symbol
_atom_type_description
_atom_type_scat_dispersion_real
_atom_type_scat_dispersion_imag
_atom_type_scat_source
C C 0.0033 0.0016 'International Tables Vol C Tables 4.2.6.8 and 6.1.1.4'
H H 0.0000 0.0000 'International Tables Vol C Tables 4.2.6.8 and 6.1.1.4'
Fe Fe 0.3463 0.8444 'International Tables Vol C Tables 4.2.6.8 and 6.1.1.4'
N N 0.0061 0.0033 'International Tables Vol C Tables 4.2.6.8 and 6.1.1.4'
O O 0.0106 0.0060 'International Tables Vol C Tables 4.2.6.8 and 6.1.1.4'
Zn Zn 0.2839 1.4301 'International Tables Vol C Tables 4.2.6.8 and 6.1.1.4'

loop_
_geom_angle_atom_site_label_1
_geom_angle_atom_site_label_2
_geom_angle_atom_site_label_3
_geom_angle
_geom_angle_site_symmetry_1
_geom_angle_site_symmetry_3
O7 Zn1 O10 101.8(3) . .
O7 Zn1 N4 114.8(3) . .
O10 Zn1 N4 99.6(3) . .
O7 Zn1 N3 105.0(17) . 4_655
O10 Zn1 N3 132(2) . 4_655
N4 Zn1 N3 104.5(15) . 4_655
O7 Zn1 O9 94.9(3) . .
O10 Zn1 O9 54.6(3) . .
N4 Zn1 O9 145.2(3) . .
N3 Zn1 O9 83.5(19) 4_655 .
O7 Zn1 C91 102.6(3) . .
O10 Zn1 C91 26.4(3) . .
N4 Zn1 C91 121.3(3) . .
N3 Zn1 C91 108(2) 4_655 .
O9 Zn1 C91 28.5(2) . .
O12 Zn2 O13 104.2(4) . .
O12 Zn2 N8 111.0(2) . .
O13 Zn2 N8 111.1(5) . .
O12 Zn2 N7 120(2) . 4_456
O13 Zn2 N7 104(2) . 4_456
N8 Zn2 N7 106(2) . 4_456
O3 Fe1 O1 112.9(4) . .
O3 Fe1 O2 103.5(3) . .
O1 Fe1 O2 92.2(3) . .
O3 Fe1 N2 106.6(3) . .
O1 Fe1 N2 90.0(3) . .
O2 Fe1 N2 146.3(4) . .
O3 Fe1 N1 95.2(4) . .
O1 Fe1 N1 151.1(3) . .
O2 Fe1 N1 87.2(3) . .
N2 Fe1 N1 75.3(3) . .
O6 Fe2 O5 110.9(2) . .
O6 Fe2 O4 101.5(4) . .
O5 Fe2 O4 93.6(3) . .
O6 Fe2 N6 99.6(4) . .
O5 Fe2 N6 86.3(4) . .
O4 Fe2 N6 157.4(3) . .
O6 Fe2 N5 111.6(3) . .
O5 Fe2 N5 136.6(3) . .
O4 Fe2 N5 86.2(3) . .
N6 Fe2 N5 78.6(3) . .
C13 O1 Fe1 130.9(5) . .
C25 O2 Fe1 127.5(6) . .
Fe1 O3 Fe1 165.2(7) 2_655 .
C67 O4 Fe2 133.8(5) . .
C51 O5 Fe2 124.7(6) . .
Fe2 O6 Fe2 175.3(7) 2_456 .
C77 O7 Zn1 115.2(6) . .
C91 O9 Zn1 81.8(6) . .
C91 O10 Zn1 105.5(8) . .
C90 O12 Zn2 113.0(5) . .
C23 N1 C1 123.4(9) . .
C23 N1 Fe1 119.1(7) . .
C1 N1 Fe1 117.2(6) . .
C7 N2 C2 125.9(8) . .
C7 N2 Fe1 124.4(7) . .
C2 N2 Fe1 109.7(7) . .
C61 N5 C39 117.3(7) . .
C61 N5 Fe2 126.9(7) . .
C39 N5 Fe2 115.8(5) . .
C45 N6 C40 120.2(9) . .
C45 N6 Fe2 124.6(7) . .
C40 N6 Fe2 111.6(6) . .
C2 C1 N1 105.6(9) . .
C2 C1 C6 112.1(11) . .
N1 C1 C6 113.3(8) . .
C1 C2 N2 111.7(11) . .
C1 C2 C3 110.5(11) . .
N2 C2 C3 115.3(10) . .
C4 C3 C2 110.5(10) . .
C5 C4 C3 120.9(14) . .
C4 C5 C6 113.8(12) . .
C1 C6 C5 114.6(11) . .
N2 C7 C8 124.9(8) . .
C13 C12 C11 120.0 . .
C13 C12 C19 120.6(6) . .
C11 C12 C19 119.4(6) . .
O1 C13 C12 117.9(5) . .
O1 C13 C8 120.9(5) . .
C12 C13 C8 120.0 . .
C13 C8 C9 120.0 . .
C13 C8 C7 125.7(5) . .
C9 C8 C7 114.2(5) . .
C8 C9 C10 120.0 . .
C11 C10 C9 120.0 . .
C11 C10 C14 118.3(4) . .
C9 C10 C14 120.0(4) . .
C10 C11 C12 120.0 . .
C15 C16 N3 120.0 . .
C14 C15 C16 120.0 . .
C15 C14 C18 120.0 . .
C15 C14 C10 116.9(4) . .
C18 C14 C10 122.9(4) . .
C17 C18 C14 120.0 . .
C18 C17 N3 120.0 . .
C17 N3 C16 120.0 . .
C17 N3 Zn1 113.8(3) . 4_645
C16 N3 Zn1 126.2(3) . 4_645
C22 C19 C12 111.1(10) . .
C22 C19 C21 108.3(10) . .
C12 C19 C21 109.3(10) . .
C22 C19 C20 107.3(11) . .
C12 C19 C20 111.8(8) . .
C21 C19 C20 108.9(11) . .
N1 C23 C24 128.1(10) . .
C29 C24 C25 120.0 . .
C29 C24 C23 118.0(7) . .
C25 C24 C23 121.9(7) . .
C28 C29 C24 120.0 . .
C29 C28 C27 120.0 . .
C29 C28 C30 121.4(5) . .
C27 C28 C30 118.3(5) . .
C28 C27 C26 120.0 . .
C27 C26 C25 120.0 . .
C27 C26 C35 116.5(6) . .
C25 C26 C35 123.4(6) . .
O2 C25 C26 116.6(6) . .
O2 C25 C24 123.3(6) . .
C26 C25 C24 120.0 . .
C34 C33 N4 120.0 . .
C33 C34 C30 120.0 . .
C31 C30 C34 120.0 . .
C31 C30 C28 116.4(5) . .
C34 C30 C28 123.6(5) . .
C32 C31 C30 120.0 . .
C31 C32 N4 120.0 . .
C32 N4 C33 120.0 . .
C32 N4 Zn1 125.3(3) . .
C33 N4 Zn1 114.2(3) . .
C37 C35 C36 104.8(10) . .
C37 C35 C38 111.9(9) . .
C36 C35 C38 109.3(10) . .
C37 C35 C26 107.9(9) . .
C36 C35 C26 115.5(8) . .
C38 C35 C26 107.6(9) . .
N5 C39 C40 108.9(7) . .
N5 C39 C44 117.7(9) . .
C40 C39 C44 116.2(10) . .
C39 C40 N6 104.4(8) . .
C39 C40 C41 111.2(8) . .
N6 C40 C41 113.8(9) . .
C40 C41 C42 103.2(10) . .
C43 C42 C41 124.1(15) . .
C42 C43 C44 106.6(9) . .
C39 C44 C43 105.7(9) . .
N6 C45 C46 121.6(9) . .
C45 C46 C51 126.0(7) . .
C45 C46 C47 114.0(7) . .
C51 C46 C47 120.0 . .
O5 C51 C50 120.0(6) . .
O5 C51 C46 119.8(6) . .
C50 C51 C46 120.0 . .
C51 C50 C49 120.0 . .
C51 C50 C57 120.6(7) . .
C49 C50 C57 119.3(7) . .
C48 C49 C50 120.0 . .
C49 C48 C47 120.0 . .
C49 C48 C52 120.9(6) . .
C47 C48 C52 119.0(6) . .
C48 C47 C46 120.0 . .
C56 C55 N7 120.0 . .
C52 C56 C55 120.0 . .
C56 C52 C53 120.0 . .
C56 C52 C48 114.6(6) . .
C53 C52 C48 125.2(6) . .
C52 C53 C54 120.0 . .
N7 C54 C53 120.0 . .
C54 N7 C55 120.0 . .
C54 N7 Zn2 116.6(4) . 4_446
C55 N7 Zn2 123.3(4) . 4_446
C59 C57 C58 110.6(9) . .
C59 C57 C60 109.2(9) . .
C58 C57 C60 107.4(9) . .
C59 C57 C50 111.9(10) . .
C58 C57 C50 107.5(9) . .
C60 C57 C50 110.0(9) . .
N5 C61 C62 126.6(8) . .
C65 C66 C67 120.0 . .
C65 C66 C73 117.8(5) . .
C67 C66 C73 122.1(5) . .
C64 C65 C66 120.0 . .
C65 C64 C63 120.0 . .
C65 C64 C68 121.0(4) . .
C63 C64 C68 119.0(4) . .
C62 C63 C64 120.0 . .
C67 C62 C63 120.0 . .
C67 C62 C61 123.0(5) . .
C63 C62 C61 116.9(5) . .
O4 C67 C62 122.4(5) . .
O4 C67 C66 117.3(5) . .
C62 C67 C66 120.0 . .
C72 C71 N8 120.0 . .
C71 C72 C68 120.0 . .
C72 C68 C69 120.0 . .
C72 C68 C64 117.8(4) . .
C69 C68 C64 121.3(4) . .
C68 C69 C70 120.0 . .
N8 C70 C69 120.0 . .
C70 N8 C71 120.0 . .
C70 N8 Zn2 120.9(3) . .
C71 N8 Zn2 118.3(3) . .
C74 C73 C75 112.9(8) . .
C74 C73 C76 106.4(8) . .
C75 C73 C76 108.7(9) . .
C74 C73 C66 110.5(7) . .
C75 C73 C66 106.8(6) . .
C76 C73 C66 111.6(6) . .
O8 C77 O7 124.6(10) . .
O8 C77 C78 114.6(9) . .
O7 C77 C78 120.7(8) . .
C82 C83 C78 120.0 . .
C81 C82 C83 120.0 . .
C82 C81 C80 120.0 . .
C82 C81 C84 121.6(4) . .
C80 C81 C84 118.4(4) . .
C79 C80 C81 120.0 . .
C80 C79 C78 120.0 . .
C79 C78 C83 120.0 . .
C79 C78 C77 122.6(6) . .
C83 C78 C77 117.4(6) . .
C86 C87 C88 120.0 . .
C86 C87 C90 122.3(6) . .
C88 C87 C90 117.7(6) . .
C87 C86 C85 120.0 . .
C86 C85 C84 120.0 . .
C89 C84 C85 120.0 . .
C89 C84 C81 121.8(4) . .
C85 C84 C81 118.1(4) . .
C84 C89 C88 120.0 . .
C89 C88 C87 120.0 . .
O12 C90 O11 122.6(10) . .
O12 C90 C87 117.3(8) . .
O11 C90 C87 120.2(9) . .
O10 C91 O9 116.9(9) . .
O10 C91 C92 117.8(9) . .
O9 C91 C92 121.4(7) . .
O10 C91 Zn1 48.1(5) . .
O9 C91 Zn1 69.8(5) . .
C92 C91 Zn1 164.0(7) . .
C93 C92 C97 120.0 . .
C93 C92 C91 114.7(5) . .
C97 C92 C91 125.1(5) . .
C94 C93 C92 120.0 . .
C93 C94 C95 120.0 . .
C96 C95 C94 120.0 . .
C96 C95 C95 120.8(4) . 2_756
C94 C95 C95 119.1(3) . 2_756
C95 C96 C97 120.0 . .
C96 C97 C92 120.0 . .

loop_
_geom_bond_atom_site_label_1
_geom_bond_atom_site_label_2
_geom_bond_distance
_geom_bond_site_symmetry_2
Zn1 O7 1.901(8) .
Zn1 O10 1.965(7) .
Zn1 N4 2.017(4) .
Zn1 N3 2.03(2) 4_655
Zn1 O9 2.413(7) .
Zn1 C91 2.545(9) .
Zn2 O12 1.952(6) .
Zn2 O13 2.037(10) .
Zn2 N8 2.047(4) .
Zn2 N7 2.057(11) 4_456
Fe1 O3 1.746(2) .
Fe1 O1 1.944(7) .
Fe1 O2 1.951(7) .
Fe1 N2 2.104(7) .
Fe1 N1 2.131(8) .
Fe2 O6 1.7773(18) .
Fe2 O5 1.874(8) .
Fe2 O4 1.900(7) .
Fe2 N6 2.034(9) .
Fe2 N5 2.072(7) .
O1 C13 1.345(8) .
O2 C25 1.236(8) .
O3 Fe1 1.746(2) 2_655
O4 C67 1.283(7) .
O5 C51 1.378(8) .
O6 Fe2 1.7773(18) 2_456
O7 C77 1.260(11) .
O8 C77 1.208(10) .
O9 C91 1.227(11) .
O10 C91 1.176(11) .
O11 C90 1.291(11) .
O12 C90 1.263(11) .
N1 C23 1.236(12) .
N1 C1 1.420(11) .
N2 C7 1.310(12) .
N2 C2 1.478(13) .
N5 C61 1.238(11) .
N5 C39 1.495(11) .
N6 C45 1.353(12) .
N6 C40 1.542(13) .
C1 C2 1.395(16) .
C1 C6 1.532(14) .
C2 C3 1.542(13) .
C3 C4 1.434(15) .
C4 C5 1.389(19) .
C5 C6 1.551(16) .
C7 C8 1.490(12) .
C12 C13 1.3900 .
C12 C11 1.3900 .
C12 C19 1.529(10) .
C13 C8 1.3900 .
C8 C9 1.3900 .
C9 C10 1.3900 .
C10 C11 1.3900 .
C10 C14 1.496(5) .
C16 C15 1.3900 .
C16 N3 1.3900 .
C15 C14 1.3900 .
C14 C18 1.3900 .
C18 C17 1.3900 .
C17 N3 1.3900 .
N3 Zn1 2.026(3) 4_645
C19 C22 1.527(13) .
C19 C21 1.540(13) .
C19 C20 1.548(12) .
C23 C24 1.498(10) .
C24 C29 1.3900 .
C24 C25 1.3900 .
C29 C28 1.3900 .
C28 C27 1.3900 .
C28 C30 1.542(6) .
C27 C26 1.3900 .
C26 C25 1.3900 .
C26 C35 1.590(10) .
C33 C34 1.3900 .
C33 N4 1.3900 .
C34 C30 1.3900 .
C30 C31 1.3900 .
C31 C32 1.3900 .
C32 N4 1.3900 .
C35 C37 1.454(13) .
C35 C36 1.543(11) .
C35 C38 1.546(13) .
C39 C40 1.519(12) .
C39 C44 1.529(14) .
C40 C41 1.578(13) .
C41 C42 1.583(15) .
C42 C43 1.355(16) .
C43 C44 1.686(15) .
C45 C46 1.385(11) .
C46 C51 1.3900 .
C46 C47 1.3900 .
C51 C50 1.3900 .
C50 C49 1.3900 .
C50 C57 1.571(11) .
C49 C48 1.3900 .
C48 C47 1.3900 .
C48 C52 1.507(7) .
C55 C56 1.3900 .
C55 N7 1.3900 .
C56 C52 1.3900 .
C52 C53 1.3900 .
C53 C54 1.3900 .
C54 N7 1.3900 .
N7 Zn2 2.057(5) 4_446
C57 C59 1.502(13) .
C57 C58 1.527(14) .
C57 C60 1.553(12) .
C61 C62 1.400(11) .
C66 C65 1.3900 .
C66 C67 1.3900 .
C66 C73 1.594(8) .
C65 C64 1.3900 .
C64 C63 1.3900 .
C64 C68 1.537(6) .
C63 C62 1.3900 .
C62 C67 1.3900 .
C71 C72 1.3900 .
C71 N8 1.3900 .
C72 C68 1.3900 .
C68 C69 1.3900 .
C69 C70 1.3900 .
C70 N8 1.3900 .
C73 C74 1.527(11) .
C73 C75 1.529(11) .
C73 C76 1.543(11) .
C77 C78 1.522(11) .
C83 C82 1.3900 .
C83 C78 1.3900 .
C82 C81 1.3900 .
C81 C80 1.3900 .
C81 C84 1.507(5) .
C80 C79 1.3900 .
C79 C78 1.3900 .
C87 C86 1.3900 .
C87 C88 1.3900 .
C87 C90 1.537(12) .
C86 C85 1.3900 .
C85 C84 1.3900 .
C84 C89 1.3900 .
C89 C88 1.3900 .
C91 C92 1.540(9) .
C92 C93 1.3900 .
C92 C97 1.3900 .
C93 C94 1.3900 .
C94 C95 1.3900 .
C95 C96 1.3900 .
C95 C95 1.572(7) 2_756
C96 C97 1.3900 .

loop_
_geom_torsion_atom_site_label_1
_geom_torsion_atom_site_label_2
_geom_torsion_atom_site_label_3
_geom_torsion_atom_site_label_4
_geom_torsion
_geom_torsion_site_symmetry_1
_geom_torsion_site_symmetry_4
O3 Fe1 O1 C13 91.9(8) . .
O2 Fe1 O1 C13 -162.5(9) . .
N2 Fe1 O1 C13 -16.1(9) . .
N1 Fe1 O1 C13 -74.3(12) . .
O3 Fe1 O2 C25 -55.1(10) . .
O1 Fe1 O2 C25 -169.3(10) . .
N2 Fe1 O2 C25 97.5(11) . .
N1 Fe1 O2 C25 39.7(10) . .
O1 Fe1 O3 Fe1 -12.2(2) . 2_655
O2 Fe1 O3 Fe1 -110.5(3) . 2_655
N2 Fe1 O3 Fe1 84.9(3) . 2_655
N1 Fe1 O3 Fe1 161.1(2) . 2_655
O6 Fe2 O4 C67 -98.5(9) . .
O5 Fe2 O4 C67 149.3(9) . .
N6 Fe2 O4 C67 60.3(15) . .
N5 Fe2 O4 C67 12.8(9) . .
O6 Fe2 O5 C51 53.9(8) . .
O4 Fe2 O5 C51 157.6(7) . .
N6 Fe2 O5 C51 -45.0(7) . .
N5 Fe2 O5 C51 -114.2(7) . .
O5 Fe2 O6 Fe2 -72.5(3) . 2_456
O4 Fe2 O6 Fe2 -170.89(18) . 2_456
N6 Fe2 O6 Fe2 17.2(3) . 2_456
N5 Fe2 O6 Fe2 98.7(3) . 2_456
O10 Zn1 O7 C77 -172.0(8) . .
N4 Zn1 O7 C77 -65.5(9) . .
N3 Zn1 O7 C77 49(2) 4_655 .
O9 Zn1 O7 C77 133.1(8) . .
C91 Zn1 O7 C77 160.9(8) . .
O7 Zn1 O9 C91 107.4(6) . .
O10 Zn1 O9 C91 6.4(6) . .
N4 Zn1 O9 C91 -42.0(7) . .
N3 Zn1 O9 C91 -148.0(17) 4_655 .
O7 Zn1 O10 C91 -94.5(7) . .
N4 Zn1 O10 C91 147.5(6) . .
N3 Zn1 O10 C91 28(2) 4_655 .
O9 Zn1 O10 C91 -6.8(6) . .
O13 Zn2 O12 C90 -178.4(8) . .
N8 Zn2 O12 C90 -58.8(7) . .
N7 Zn2 O12 C90 66(3) 4_456 .
O3 Fe1 N1 C23 74.4(10) . .
O1 Fe1 N1 C23 -118.4(10) . .
O2 Fe1 N1 C23 -28.9(10) . .
N2 Fe1 N1 C23 -179.9(11) . .
O3 Fe1 N1 C1 -111.5(8) . .
O1 Fe1 N1 C1 55.7(12) . .
O2 Fe1 N1 C1 145.2(9) . .
N2 Fe1 N1 C1 -5.8(8) . .
O3 Fe1 N2 C7 -110.9(10) . .
O1 Fe1 N2 C7 3.1(11) . .
O2 Fe1 N2 C7 97.0(11) . .
N1 Fe1 N2 C7 158.0(11) . .
O3 Fe1 N2 C2 71.2(10) . .
O1 Fe1 N2 C2 -174.8(9) . .
O2 Fe1 N2 C2 -80.9(11) . .
N1 Fe1 N2 C2 -20.0(9) . .
O6 Fe2 N5 C61 93.4(11) . .
O5 Fe2 N5 C61 -98.7(10) . .
O4 Fe2 N5 C61 -7.5(10) . .
N6 Fe2 N5 C61 -170.7(11) . .
O6 Fe2 N5 C39 -89.3(9) . .
O5 Fe2 N5 C39 78.7(9) . .
O4 Fe2 N5 C39 169.8(9) . .
N6 Fe2 N5 C39 6.6(8) . .
O6 Fe2 N6 C45 -79.8(10) . .
O5 Fe2 N6 C45 30.8(10) . .
O4 Fe2 N6 C45 121.3(9) . .
N5 Fe2 N6 C45 169.9(11) . .
O6 Fe2 N6 C40 79.0(6) . .
O5 Fe2 N6 C40 -170.3(7) . .
O4 Fe2 N6 C40 -79.9(13) . .
N5 Fe2 N6 C40 -31.2(6) . .
C23 N1 C1 C2 -155.2(13) . .
Fe1 N1 C1 C2 31.0(13) . .
C23 N1 C1 C6 -32.1(18) . .
Fe1 N1 C1 C6 154.1(10) . .
N1 C1 C2 N2 -48.7(14) . .
C6 C1 C2 N2 -172.6(9) . .
N1 C1 C2 C3 -178.5(10) . .
C6 C1 C2 C3 57.7(15) . .
C7 N2 C2 C1 -132.2(13) . .
Fe1 N2 C2 C1 45.7(13) . .
C7 N2 C2 C3 -5(2) . .
Fe1 N2 C2 C3 173.0(11) . .
C1 C2 C3 C4 -58.2(18) . .
N2 C2 C3 C4 174.0(13) . .
C2 C3 C4 C5 47(2) . .
C3 C4 C5 C6 -35(2) . .
C2 C1 C6 C5 -45.0(17) . .
N1 C1 C6 C5 -164.4(13) . .
C4 C5 C6 C1 31(2) . .
C2 N2 C7 C8 178.8(12) . .
Fe1 N2 C7 C8 1.2(18) . .
Fe1 O1 C13 C12 -168.2(5) . .
Fe1 O1 C13 C8 24.3(11) . .
C11 C12 C13 O1 -167.7(8) . .
C19 C12 C13 O1 12.5(10) . .
C11 C12 C13 C8 0.0 . .
C19 C12 C13 C8 -179.8(9) . .
O1 C13 C8 C9 167.3(8) . .
C12 C13 C8 C9 0.0 . .
O1 C13 C8 C7 -16.3(10) . .
C12 C13 C8 C7 176.4(9) . .
N2 C7 C8 C13 3.9(16) . .
N2 C7 C8 C9 -179.5(10) . .
C13 C8 C9 C10 0.0 . .
C7 C8 C9 C10 -176.8(8) . .
C8 C9 C10 C11 0.0 . .
C8 C9 C10 C14 -164.8(7) . .
C9 C10 C11 C12 0.0 . .
C14 C10 C11 C12 165.0(7) . .
C13 C12 C11 C10 0.0 . .
C19 C12 C11 C10 179.8(8) . .
N3 C16 C15 C14 0.0 . .
C16 C15 C14 C18 0.0 . .
C16 C15 C14 C10 175.0(6) . .
C11 C10 C14 C15 43.7(6) . .
C9 C10 C14 C15 -151.2(4) . .
C11 C10 C14 C18 -141.4(4) . .
C9 C10 C14 C18 23.6(8) . .
C15 C14 C18 C17 0.0 . .
C10 C14 C18 C17 -174.7(7) . .
C14 C18 C17 N3 0.0 . .
C18 C17 N3 C16 0.0 . .
C18 C17 N3 Zn1 179.6(4) . 4_645
C15 C16 N3 C17 0.0 . .
C15 C16 N3 Zn1 -179.5(4) . 4_645
C13 C12 C19 C22 49.8(12) . .
C11 C12 C19 C22 -130.0(9) . .
C13 C12 C19 C21 -69.6(11) . .
C11 C12 C19 C21 110.6(9) . .
C13 C12 C19 C20 169.7(9) . .
C11 C12 C19 C20 -10.2(14) . .
C1 N1 C23 C24 -160.0(11) . .
Fe1 N1 C23 C24 13.7(17) . .
N1 C23 C24 C29 -168.5(11) . .
N1 C23 C24 C25 7.7(16) . .
C25 C24 C29 C28 0.0 . .
C23 C24 C29 C28 176.2(8) . .
C24 C29 C28 C27 0.0 . .
C24 C29 C28 C30 174.5(8) . .
C29 C28 C27 C26 0.0 . .
C30 C28 C27 C26 -174.7(7) . .
C28 C27 C26 C25 0.0 . .
C28 C27 C26 C35 -176.7(9) . .
Fe1 O2 C25 C26 144.6(6) . .
Fe1 O2 C25 C24 -31.0(13) . .
C27 C26 C25 O2 -175.8(10) . .
C35 C26 C25 O2 0.7(10) . .
C27 C26 C25 C24 0.0 . .
C35 C26 C25 C24 176.5(10) . .
C29 C24 C25 O2 175.5(10) . .
C23 C24 C25 O2 -0.6(11) . .
C29 C24 C25 C26 0.0 . .
C23 C24 C25 C26 -176.1(8) . .
N4 C33 C34 C30 0.0 . .
C33 C34 C30 C31 0.0 . .
C33 C34 C30 C28 -178.1(7) . .
C29 C28 C30 C31 32.1(7) . .
C27 C28 C30 C31 -153.2(5) . .
C29 C28 C30 C34 -149.7(5) . .
C27 C28 C30 C34 24.9(8) . .
C34 C30 C31 C32 0.0 . .
C28 C30 C31 C32 178.2(6) . .
C30 C31 C32 N4 0.0 . .
C31 C32 N4 C33 0.0 . .
C31 C32 N4 Zn1 171.7(4) . .
C34 C33 N4 C32 0.0 . .
C34 C33 N4 Zn1 -172.6(4) . .
O7 Zn1 N4 C32 57.7(5) . .
O10 Zn1 N4 C32 165.6(4) . .
N3 Zn1 N4 C32 -57(2) 4_655 .
O9 Zn1 N4 C32 -156.2(4) . .
C91 Zn1 N4 C32 -178.1(4) . .
O7 Zn1 N4 C33 -130.1(4) . .
O10 Zn1 N4 C33 -22.3(4) . .
N3 Zn1 N4 C33 115(2) 4_655 .
O9 Zn1 N4 C33 15.9(5) . .
C91 Zn1 N4 C33 -6.0(4) . .
C27 C26 C35 C37 -116.1(8) . .
C25 C26 C35 C37 67.3(11) . .
C27 C26 C35 C36 0.7(14) . .
C25 C26 C35 C36 -175.9(8) . .
C27 C26 C35 C38 123.1(8) . .
C25 C26 C35 C38 -53.5(12) . .
C61 N5 C39 C40 -163.3(11) . .
Fe2 N5 C39 C40 19.1(13) . .
C61 N5 C39 C44 -28.3(16) . .
Fe2 N5 C39 C44 154.2(8) . .
N5 C39 C40 N6 -41.7(13) . .
C44 C39 C40 N6 -177.5(9) . .
N5 C39 C40 C41 -164.8(10) . .
C44 C39 C40 C41 59.4(14) . .
C45 N6 C40 C39 -150.9(10) . .
Fe2 N6 C40 C39 49.2(10) . .
C45 N6 C40 C41 -29.5(13) . .
Fe2 N6 C40 C41 170.6(7) . .
C39 C40 C41 C42 -48.7(15) . .
N6 C40 C41 C42 -166.2(10) . .
C40 C41 C42 C43 59(2) . .
C41 C42 C43 C44 -60(2) . .
N5 C39 C44 C43 171.5(10) . .
C40 C39 C44 C43 -56.7(13) . .
C42 C43 C44 C39 52.2(17) . .
C40 N6 C45 C46 -166.6(8) . .
Fe2 N6 C45 C46 -9.5(16) . .
N6 C45 C46 C51 -12.5(14) . .
N6 C45 C46 C47 170.7(9) . .
Fe2 O5 C51 C50 -145.6(5) . .
Fe2 O5 C51 C46 38.8(9) . .
C45 C46 C51 O5 -1.0(9) . .
C47 C46 C51 O5 175.6(8) . .
C45 C46 C51 C50 -176.6(8) . .
C47 C46 C51 C50 0.0 . .
O5 C51 C50 C49 -175.6(8) . .
C46 C51 C50 C49 0.0 . .
O5 C51 C50 C57 0.3(10) . .
C46 C51 C50 C57 175.8(9) . .
C51 C50 C49 C48 0.0 . .
C57 C50 C49 C48 -175.9(9) . .
C50 C49 C48 C47 0.0 . .
C50 C49 C48 C52 -176.5(7) . .
C49 C48 C47 C46 0.0 . .
C52 C48 C47 C46 176.6(7) . .
C45 C46 C47 C48 177.0(8) . .
C51 C46 C47 C48 0.0 . .
N7 C55 C56 C52 0.0 . .
C55 C56 C52 C53 0.0 . .
C55 C56 C52 C48 -176.2(6) . .
C49 C48 C52 C56 -28.8(7) . .
C47 C48 C52 C56 154.7(4) . .
C49 C48 C52 C53 155.3(5) . .
C47 C48 C52 C53 -21.2(8) . .
C56 C52 C53 C54 0.0 . .
C48 C52 C53 C54 175.7(7) . .
C52 C53 C54 N7 0.0 . .
C53 C54 N7 C55 0.0 . .
C53 C54 N7 Zn2 -177.2(4) . 4_446
C56 C55 N7 C54 0.0 . .
C56 C55 N7 Zn2 177.0(4) . 4_446
C51 C50 C57 C59 -59.6(11) . .
C49 C50 C57 C59 116.3(8) . .
C51 C50 C57 C58 62.1(10) . .
C49 C50 C57 C58 -122.0(8) . .
C51 C50 C57 C60 178.8(7) . .
C49 C50 C57 C60 -5.3(12) . .
C39 N5 C61 C62 -175.1(11) . .
Fe2 N5 C61 C62 2.2(18) . .
C67 C66 C65 C64 0.0 . .
C73 C66 C65 C64 -176.7(7) . .
C66 C65 C64 C63 0.0 . .
C66 C65 C64 C68 -178.6(6) . .
C65 C64 C63 C62 0.0 . .
C68 C64 C63 C62 178.6(6) . .
C64 C63 C62 C67 0.0 . .
C64 C63 C62 C61 -176.3(8) . .
N5 C61 C62 C67 2.8(16) . .
N5 C61 C62 C63 178.9(10) . .
Fe2 O4 C67 C62 -12.1(12) . .
Fe2 O4 C67 C66 173.3(6) . .
C63 C62 C67 O4 -174.5(8) . .
C61 C62 C67 O4 1.5(9) . .
C63 C62 C67 C66 0.0 . .
C61 C62 C67 C66 176.0(8) . .
C65 C66 C67 O4 174.8(7) . .
C73 C66 C67 O4 -8.7(8) . .
C65 C66 C67 C62 0.0 . .
C73 C66 C67 C62 176.5(7) . .
N8 C71 C72 C68 0.0 . .
C71 C72 C68 C69 0.0 . .
C71 C72 C68 C64 169.5(6) . .
C65 C64 C68 C72 10.2(7) . .
C63 C64 C68 C72 -168.4(4) . .
C65 C64 C68 C69 179.5(4) . .
C63 C64 C68 C69 0.9(7) . .
C72 C68 C69 C70 0.0 . .
C64 C68 C69 C70 -169.1(6) . .
C68 C69 C70 N8 0.0 . .
C69 C70 N8 C71 0.0 . .
C69 C70 N8 Zn2 169.8(5) . .
C72 C71 N8 C70 0.0 . .
C72 C71 N8 Zn2 -170.0(5) . .
O12 Zn2 N8 C70 -68.2(5) . .
O13 Zn2 N8 C70 47.3(7) . .
N7 Zn2 N8 C70 160(2) 4_456 .
O12 Zn2 N8 C71 101.8(4) . .
O13 Zn2 N8 C71 -142.8(6) . .
N7 Zn2 N8 C71 -30(2) 4_456 .
C65 C66 C73 C74 121.0(7) . .
C67 C66 C73 C74 -55.6(9) . .
C65 C66 C73 C75 -115.8(7) . .
C67 C66 C73 C75 67.6(8) . .
C65 C66 C73 C76 2.8(10) . .
C67 C66 C73 C76 -173.8(7) . .
Zn1 O7 C77 O8 10.4(16) . .
Zn1 O7 C77 C78 -166.3(7) . .
C78 C83 C82 C81 0.0 . .
C83 C82 C81 C80 0.0 . .
C83 C82 C81 C84 -178.8(6) . .
C82 C81 C80 C79 0.0 . .
C84 C81 C80 C79 178.9(6) . .
C81 C80 C79 C78 0.0 . .
C80 C79 C78 C83 0.0 . .
C80 C79 C78 C77 -178.8(8) . .
C82 C83 C78 C79 0.0 . .
C82 C83 C78 C77 178.8(8) . .
O8 C77 C78 C79 -21.2(13) . .
O7 C77 C78 C79 155.9(8) . .
O8 C77 C78 C83 160.0(8) . .
O7 C77 C78 C83 -22.9(13) . .
C88 C87 C86 C85 0.0 . .
C90 C87 C86 C85 -179.5(8) . .
C87 C86 C85 C84 0.0 . .
C86 C85 C84 C89 0.0 . .
C86 C85 C84 C81 177.2(7) . .
C82 C81 C84 C89 13.6(8) . .
C80 C81 C84 C89 -165.2(6) . .
C82 C81 C84 C85 -163.5(6) . .
C80 C81 C84 C85 17.7(8) . .
C85 C84 C89 C88 0.0 . .
C81 C84 C89 C88 -177.1(7) . .
C84 C89 C88 C87 0.0 . .
C86 C87 C88 C89 0.0 . .
C90 C87 C88 C89 179.5(8) . .
Zn2 O12 C90 O11 -11.8(14) . .
Zn2 O12 C90 C87 167.8(6) . .
C86 C87 C90 O12 8.9(12) . .
C88 C87 C90 O12 -170.6(7) . .
C86 C87 C90 O11 -171.5(9) . .
C88 C87 C90 O11 9.0(13) . .
Zn1 O10 C91 O9 12.4(11) . .
Zn1 O10 C91 C92 170.5(6) . .
Zn1 O9 C91 O10 -9.8(9) . .
Zn1 O9 C91 C92 -167.1(8) . .
O7 Zn1 C91 O10 91.3(7) . .
N4 Zn1 C91 O10 -38.3(8) . .
N3 Zn1 C91 O10 -158.3(17) 4_655 .
O9 Zn1 C91 O10 168.3(10) . .
O7 Zn1 C91 O9 -76.9(6) . .
O10 Zn1 C91 O9 -168.3(10) . .
N4 Zn1 C91 O9 153.4(5) . .
N3 Zn1 C91 O9 33.5(16) 4_655 .
O7 Zn1 C91 C92 60(2) . .
O10 Zn1 C91 C92 -31.8(19) . .
N4 Zn1 C91 C92 -70(2) . .
N3 Zn1 C91 C92 170(3) 4_655 .
O9 Zn1 C91 C92 136(2) . .
O10 C91 C92 C93 -176.6(7) . .
O9 C91 C92 C93 -19.4(11) . .
Zn1 C91 C92 C93 -150.2(19) . .
O10 C91 C92 C97 8.5(11) . .
O9 C91 C92 C97 165.7(7) . .
Zn1 C91 C92 C97 35(2) . .
C97 C92 C93 C94 0.0 . .
C91 C92 C93 C94 -175.2(6) . .
C92 C93 C94 C95 0.0 . .
C93 C94 C95 C96 0.0 . .
C93 C94 C95 C95 -177.1(9) . 2_756
C94 C95 C96 C97 0.0 . .
C95 C95 C96 C97 177.1(9) 2_756 .
C95 C96 C97 C92 0.0 . .
C93 C92 C97 C96 0.0 . .
C91 C92 C97 C96 174.7(7) . .

loop_
_platon_squeeze_void_nr
_platon_squeeze_void_average_x
_platon_squeeze_void_average_y
_platon_squeeze_void_average_z
_platon_squeeze_void_volume
_platon_squeeze_void_count_electrons
_platon_squeeze_void_content
1 -0.005 0.013 -0.010 7203 1928 ' '
